data_6000156
loop_
_publ_author_name
'Barbara J\"urgens'
'Elisabeth Irran'
'Julius Schneider'
'Wolfgang Schnick'

_publ_contact_author
;
 Wolfgang Schnick
 Department Chemie
 Ludwig-Maximilians-Universitaet Muenchen
 Butenandtstr. 5-13 (Haus D)
 D-81377 Munich, Germany
;
_publ_contact_author_email wsc@cup.uni-muenchen.de
_publ_contact_author_fax +49/89/2180-7440
_publ_contact_author_phone +49/89/2180-7439
_publ_section_title
;
Trimerization of NaC2N3 to Na3C6N9 in the Solid: Ab Initio Crystal
Structure Determination of Two Polymorphs of NaC2N3 and of Na3C6N9 from X-ray
Powder Diffractometry
;
_journal_name_full 'Inorganic Chemistry'
_journal_page_first 665
_journal_page_last 670
_journal_paper_doi 10.1021/ic991044f
_journal_volume 39
_journal_year 2000
_chemical_formula_sum 'C2 N3 Na'
_space_group_IT_number 62
_symmetry_cell_setting orthorhombic
_symmetry_space_group_name_Hall '-P 2c 2ab'
_symmetry_space_group_name_H-M 'P b n m'
_cell_angle_alpha 90.0
_cell_angle_beta 90.0
_cell_angle_gamma 90.0
_cell_formula_units_Z 4
_cell_length_a 6.5015(5)
_cell_length_b 14.951(2)
_cell_length_c 3.6050(3)
_cell_volume 350.42(6)
_computing_structure_refinement GSAS
_pd_block_id PHASE_1
_pd_phase_name NaC2N3
_refine_ls_goodness_of_fit_all 1.27
_refine_ls_number_parameters 30
_refine_ls_number_restraints 4
_cod_duplicate_entry 4300181
_cod_database_code 6000156

loop_
_symmetry_equiv_pos_as_xyz
+x,+y,+z
-x+1/2,+y+1/2,+z
+x+1/2,-y+1/2,+z+1/2
-x,-y,+z+1/2
-x,-y,-z
+x+1/2,-y+1/2,-z
-x+1/2,+y+1/2,-z+1/2
+x,+y,-z+1/2

loop_
_atom_site_label
_atom_site_fract_x
_atom_site_fract_y
_atom_site_fract_z
_atom_site_occupancy
_atom_site_thermal_displace_type
_atom_site_U_iso_or_equiv
_atom_site_symmetry_multiplicity
Na1 .648(1) .0867(3) .25 1.0 Uiso .080(2) 4
N1 .268(1) .0286(7) .25 1.0 Uiso .017(4) 4
N2 .007(2) .1493(10) .25 1.0 Uiso .054(5) 4
N3 .057(2) .3076(8) .25 1.0 Uiso .043(5) 4
C1 .134(2) .0883(9) .25 1.0 Uiso .030(4) 4
C2 .054(2) .2323(10) .25 1.0 Uiso .023(5) 4

loop_
_atom_type_symbol
_atom_type_number_in_cell
NA 4.0
N 12.0
C 8.0
